data_7240698
loop_
_publ_author_name
'Al-Taie, Zahraa S.'
'Anetts, Simon R.'
'Christensen, Jeppe'
'Coles, Simon J.'
'Horton, Peter N.'
'Evans, Daniel M.'
'Jones, Leigh F.'
'de Kleijne, Frank F. J.'
'Ledbetter, Shaun M.'
'Mehdar, Yassin T. H.'
'Murphy, Patrick J.'
'Wilson, Jack A.'

_publ_section_title
;
 Proline derived guanidine catalysts forge extensive H-bonded
 architectures: a solution and solid state study
;
_journal_issue 38
_journal_name_full 'RSC Advances'
_journal_page_first 22397
_journal_page_last 22416
_journal_paper_doi 10.1039/C9RA07508A
_journal_volume 10
_journal_year 2020
_chemical_formula_moiety 'C14 H20 N4 O3'
_chemical_formula_sum 'C14 H20 N4 O3'
_chemical_formula_weight 292.34
_space_group_crystal_system monoclinic
_space_group_IT_number 15
_space_group_name_Hall '-I 2ya'
_space_group_name_H-M_alt 'I 1 2/a 1'
_atom_sites_solution_hydrogens mixed
_audit_creation_method SHELXL-2014/7
_audit_update_record
;
2019-09-10 deposited with the CCDC.	2020-02-25 downloaded from the CCDC.
;
_cell_angle_alpha 90
_cell_angle_beta 99.889(3)
_cell_angle_gamma 90
_cell_formula_units_Z 8
_cell_length_a 12.4402(4)
_cell_length_b 12.9330(4)
_cell_length_c 19.1393(6)
_cell_measurement_reflns_used 4151
_cell_measurement_temperature 100(2)
_cell_measurement_theta_max 69.6780
_cell_measurement_theta_min 4.1110
_cell_volume 3033.55(17)
_computing_cell_refinement 'CrysAlisPro 1.171.39.34b (Rigaku OD, 2017)'
_computing_data_collection 'CrysAlisPro 1.171.39.34b (Rigaku OD, 2017)'
_computing_data_reduction 'CrysAlisPro 1.171.39.34b (Rigaku OD, 2017)'
_computing_structure_refinement 'SHELXL-2014/7 (Sheldrick, 2014)'
_computing_structure_solution 'SHELXTL-2014/7 (Sheldrick, 2014)'
_diffrn_ambient_temperature 100(2)
_diffrn_detector 'hybrid pixel detector'
_diffrn_detector_area_resol_mean 10
_diffrn_detector_dtime 0.000
_diffrn_detector_type 'Rigaku, HyPix 6000'
_diffrn_measured_fraction_theta_full 0.998
_diffrn_measured_fraction_theta_max 0.980
_diffrn_measurement_details
;
Data collection strategy using shutter-less operation of detector. 
List of Runs (angles in degrees, time in seconds):

  # Type    Start    End  Width  t~exp~   \w     \q     \k     \f   Frames
#--------------------------------------------------------------------------
  1  \w    -19.00   6.00   0.50   30.00    --    5.00  47.00 156.00   50
  2  \w    -39.00  -1.00   0.50   30.00    --  -90.00  47.00 156.00   76
  3  \w   -143.00 -47.00   0.50   30.00    --  -90.00  47.00 156.00  192
  4  \w    -88.00  72.00   0.50    5.00    --    0.00  47.00 156.00  320
  5  \w    -33.00   5.00   0.50    5.00    --    0.00  60.00-180.00   76
  6  \w   -178.00  -1.00   0.50   30.00    --  -90.00  29.00  30.00  354
  7  \w    -94.00  -5.00   0.50   30.00    --  -90.00  43.00-150.00  178
  8  \w   -167.00-141.00   0.50   30.00    --  -90.00  60.00  90.00   52
  9  \w   -137.00-110.00   0.50   30.00    --  -90.00  60.00  90.00   54
 10  \w   -136.00 -84.00   0.50   30.00    --  -90.00  29.00 -60.00  104
 11  \w    -82.00  -9.00   0.50   30.00    --  -90.00  60.00  90.00  146
 12  \w    -47.00 -20.00   0.50   30.00    --  -90.00  29.00 -60.00   54
 13  \w   -144.00-108.00   0.50   30.00    --  -90.00  43.00-150.00   72
 14  \w    -54.00 -28.00   0.50   30.00    --  -90.00   0.00-150.00   52
 15  \w   -178.00  -1.00   0.50   30.00    --  -90.00  60.00-120.00  354
;
_diffrn_measurement_device 'four-circle diffractometer'
_diffrn_measurement_device_details 'Rigaku, AFC11 quarter \c goniometer'
_diffrn_measurement_method 'profile data from \w-scans'
_diffrn_measurement_specimen_support 'MiTeGen loops'
_diffrn_orient_matrix_type 'CrysAlisPro convention (1999,Acta A55,543-557)'
_diffrn_orient_matrix_UB_11 0.0279748000
_diffrn_orient_matrix_UB_12 0.0338948000
_diffrn_orient_matrix_UB_13 -0.0718829000
_diffrn_orient_matrix_UB_21 0.0807771000
_diffrn_orient_matrix_UB_22 0.0805644000
_diffrn_orient_matrix_UB_23 0.0379606000
_diffrn_orient_matrix_UB_31 0.0921807000
_diffrn_orient_matrix_UB_32 -0.0810287000
_diffrn_orient_matrix_UB_33 0.0076636000
_diffrn_radiation_collimation 'Varimax focusing mirrors'
_diffrn_radiation_probe x-ray
_diffrn_radiation_type 'Cu K\a'
_diffrn_radiation_wavelength 1.54184
_diffrn_radiation_wavelength_determination fundamental
_diffrn_reflns_av_R_equivalents 0.0597
_diffrn_reflns_av_unetI/netI 0.0459
_diffrn_reflns_Laue_measured_fraction_full 0.998
_diffrn_reflns_Laue_measured_fraction_max 0.980
_diffrn_reflns_limit_h_max 15
_diffrn_reflns_limit_h_min -14
_diffrn_reflns_limit_k_max 15
_diffrn_reflns_limit_k_min -15
_diffrn_reflns_limit_l_max 23
_diffrn_reflns_limit_l_min -22
_diffrn_reflns_number 11819
_diffrn_reflns_point_group_measured_fraction_full 0.998
_diffrn_reflns_point_group_measured_fraction_max 0.980
_diffrn_reflns_theta_full 67.684
_diffrn_reflns_theta_max 70.439
_diffrn_reflns_theta_min 4.145
_diffrn_source 'Rotating anode'
_diffrn_source_current 30.0
_diffrn_source_power 1.2
_diffrn_source_target Cu
_diffrn_source_type 'Rigaku 007 HF'
_diffrn_source_voltage 40.0
_exptl_absorpt_coefficient_mu 0.758
_exptl_absorpt_correction_T_max 1.00000
_exptl_absorpt_correction_T_min 0.41117
_exptl_absorpt_correction_type multi-scan
_exptl_absorpt_process_details
;
CrysAlisPro 1.171.39.34b (Rigaku Oxford Diffraction, 2017)
Empirical absorption correction using spherical harmonics,
 implemented in SCALE3 ABSPACK scaling algorithm.
;
_exptl_crystal_colour colourless
_exptl_crystal_density_diffrn 1.280
_exptl_crystal_description needle
_exptl_crystal_F_000 1248
_exptl_crystal_size_max 0.050
_exptl_crystal_size_mid 0.010
_exptl_crystal_size_min 0.010
_refine_diff_density_max 0.514
_refine_diff_density_min -0.519
_refine_diff_density_rms 0.099
_refine_ls_extinction_method none
_refine_ls_goodness_of_fit_ref 1.126
_refine_ls_hydrogen_treatment mixed
_refine_ls_matrix_type full
_refine_ls_number_parameters 205
_refine_ls_number_reflns 2837
_refine_ls_number_restraints 0
_refine_ls_restrained_S_all 1.126
_refine_ls_R_factor_all 0.1479
_refine_ls_R_factor_gt 0.1348
_refine_ls_shift/su_max 0.000
_refine_ls_shift/su_mean 0.000
_refine_ls_structure_factor_coef Fsqd
_refine_ls_weighting_details 'w=1/[\s^2^(Fo^2^)+54.1975P] where P=(Fo^2^+2Fc^2^)/3'
_refine_ls_weighting_scheme calc
_refine_ls_wR_factor_gt 0.2896
_refine_ls_wR_factor_ref 0.2952
_reflns_Friedel_coverage 0.000
_reflns_number_gt 2357
_reflns_number_total 2837
_reflns_threshold_expression 'I > 2\s(I)'
_cod_data_source_file c9ra07508a2.cif
_cod_data_source_block 2017NCS0681
_cod_depositor_comments 'Adding full bibliography for 7240683--7240703.cif.'
_cod_original_sg_symbol_H-M 'I 2/a'
_cod_database_code 7240698
_shelx_space_group_comment
;
The symmetry employed for this shelxl refinement is uniquely defined
by the following loop, which should always be used as a source of
symmetry information in preference to the above space-group names.
They are only intended as comments.
;
_shelx_estimated_absorpt_t_min 0.963
_shelx_estimated_absorpt_t_max 0.992

loop_
_space_group_symop_operation_xyz
'x, y, z'
'-x+1/2, y, -z'
'x+1/2, y+1/2, z+1/2'
'-x+1, y+1/2, -z+1/2'
'-x, -y, -z'
'x-1/2, -y, z'
'-x+1/2, -y+1/2, -z+1/2'
'x, -y+1/2, z+1/2'

loop_
_atom_site_label
_atom_site_type_symbol
_atom_site_fract_x
_atom_site_fract_y
_atom_site_fract_z
_atom_site_U_iso_or_equiv
_atom_site_adp_type
_atom_site_occupancy
_atom_site_site_symmetry_order
_atom_site_calc_flag
_atom_site_refinement_flags_posn
_atom_site_refinement_flags_adp
_atom_site_refinement_flags_occupancy
_atom_site_disorder_assembly
_atom_site_disorder_group
O1 O 0.5324(3) 0.2406(3) 0.4909(2) 0.0337(10) Uani 1 1 d . . . . .
O2 O 0.3690(4) 0.2249(3) 0.4191(3) 0.0435(12) Uani 1 1 d . . . . .
N1 N 0.4370(4) 0.3835(4) 0.4669(3) 0.0324(12) Uani 1 1 d . . . . .
N2 N 0.3596(5) 0.5422(5) 0.4498(4) 0.0411(14) Uani 1 1 d . . . . .
N4 N 0.1092(5) 0.2884(5) 0.3160(3) 0.0439(14) Uiso 1 1 d . . . . .
C6 C 0.6320(5) 0.1204(5) 0.4278(3) 0.0337(14) Uani 1 1 d . . . . .
C8 C 0.4367(5) 0.2798(5) 0.4546(3) 0.0342(14) Uani 1 1 d . . . . .
C9 C 0.3545(5) 0.4416(5) 0.4369(3) 0.0346(14) Uani 1 1 d . . . . .
C1 C 0.6656(5) 0.2030(5) 0.3904(3) 0.0339(14) Uani 1 1 d . . . . .
H1 H 0.6387 0.2705 0.3968 0.041 Uiso 1 1 calc R U . . .
C2 C 0.7378(6) 0.1878(5) 0.3439(3) 0.0386(15) Uani 1 1 d . . . . .
H2 H 0.7601 0.2454 0.3191 0.046 Uiso 1 1 calc R U . . .
C5 C 0.6735(5) 0.0211(5) 0.4173(3) 0.0374(15) Uani 1 1 d . . . . .
H5 H 0.6522 -0.0364 0.4426 0.045 Uiso 1 1 calc R U . . .
C4 C 0.7439(6) 0.0076(5) 0.3709(4) 0.0410(16) Uani 1 1 d . . . . .
H4 H 0.7707 -0.0598 0.3641 0.049 Uiso 1 1 calc R U . . .
C7 C 0.5550(5) 0.1334(5) 0.4804(4) 0.0375(15) Uani 1 1 d . . . . .
H7A H 0.4859 0.0966 0.4627 0.045 Uiso 1 1 calc R U . . .
H7B H 0.5879 0.1020 0.5263 0.045 Uiso 1 1 calc R U . . .
C3 C 0.7780(6) 0.0911(6) 0.3328(4) 0.0454(17) Uani 1 1 d . . . . .
H3 H 0.8271 0.0811 0.3005 0.054 Uiso 1 1 calc R U . . .
N3A N 0.2529(9) 0.4009(9) 0.4027(6) 0.0277(16) Uiso 0.507(6) 1 d . . P A 1
O3A O 0.1602(8) 0.5504(8) 0.3677(5) 0.0334(15) Uiso 0.507(6) 1 d . . P A 1
C10A C 0.1665(11) 0.4573(10) 0.3683(7) 0.032(2) Uiso 0.507(6) 1 d . . P A 1
C12A C -0.0189(12) 0.4479(13) 0.2913(8) 0.038(2) Uiso 0.507(6) 1 d . . P A 1
H12A H 0.0108 0.4617 0.2480 0.057 Uiso 0.507(6) 1 calc R U P A 1
H12B H -0.0371 0.5135 0.3121 0.057 Uiso 0.507(6) 1 calc R U P A 1
H12C H -0.0848 0.4055 0.2798 0.057 Uiso 0.507(6) 1 calc R U P A 1
C11A C 0.0637(10) 0.3918(10) 0.3430(7) 0.0350(19) Uani 0.507(6) 1 d . . P A 1
H11A H 0.0299 0.3750 0.3854 0.042 Uiso 0.507(6) 1 calc R U P A 1
C13A C 0.1324(12) 0.2901(12) 0.2525(7) 0.046(2) Uani 0.507(6) 1 d . . P A 1
H13A H 0.1597 0.2221 0.2412 0.068 Uiso 0.507(6) 1 calc R U P A 1
H13B H 0.1885 0.3425 0.2500 0.068 Uiso 0.507(6) 1 calc R U P A 1
H13C H 0.0667 0.3069 0.2183 0.068 Uiso 0.507(6) 1 calc R U P A 1
C14A C 0.0175(12) 0.2106(11) 0.3240(8) 0.047(2) Uani 0.507(6) 1 d . . P A 1
H14A H -0.0460 0.2235 0.2871 0.071 Uiso 0.507(6) 1 calc R U P A 1
H14B H -0.0033 0.2190 0.3708 0.071 Uiso 0.507(6) 1 calc R U P A 1
H14C H 0.0439 0.1399 0.3193 0.071 Uiso 0.507(6) 1 calc R U P A 1
O3B O 0.1811(8) 0.5544(8) 0.3488(5) 0.0334(15) Uiso 0.493(6) 1 d . . P A 2
C10B C 0.1905(11) 0.4625(10) 0.3443(7) 0.032(2) Uiso 0.493(6) 1 d . . P A 2
N3B N 0.2733(9) 0.4056(10) 0.3855(6) 0.0277(16) Uiso 0.493(6) 1 d . . P A 2
C11B C 0.1147(10) 0.3969(10) 0.2916(7) 0.0350(19) Uani 0.493(6) 1 d . . P A 2
H11B H 0.1471 0.3946 0.2473 0.042 Uiso 0.493(6) 1 calc R U P A 2
C13B C 0.0867(12) 0.2197(12) 0.2486(8) 0.046(2) Uani 0.493(6) 1 d . . P A 2
H13D H 0.1138 0.1496 0.2604 0.068 Uiso 0.493(6) 1 calc R U P A 2
H13E H 0.1242 0.2488 0.2120 0.068 Uiso 0.493(6) 1 calc R U P A 2
H13F H 0.0081 0.2173 0.2308 0.068 Uiso 0.493(6) 1 calc R U P A 2
C14B C 0.0619(12) 0.2633(12) 0.3669(8) 0.047(2) Uani 0.493(6) 1 d . . P A 2
H14D H 0.0790 0.3142 0.4051 0.071 Uiso 0.493(6) 1 calc R U P A 2
H14E H 0.0872 0.1949 0.3846 0.071 Uiso 0.493(6) 1 calc R U P A 2
H14F H -0.0172 0.2615 0.3505 0.071 Uiso 0.493(6) 1 calc R U P A 2
C12B C 0.0036(12) 0.4458(13) 0.2719(8) 0.038(2) Uiso 0.493(6) 1 d . . P A 2
H12D H -0.0427 0.4019 0.2373 0.057 Uiso 0.493(6) 1 calc R U P A 2
H12E H 0.0111 0.5141 0.2511 0.057 Uiso 0.493(6) 1 calc R U P A 2
H12F H -0.0298 0.4530 0.3144 0.057 Uiso 0.493(6) 1 calc R U P A 2
HN2A H 0.313(5) 0.573(5) 0.428(3) 0.025(18) Uiso 1 1 d . . . . .
HN2B H 0.412(7) 0.564(6) 0.478(4) 0.05(2) Uiso 1 1 d . . . . .
HN3 H 0.269(6) 0.339(6) 0.387(4) 0.05(2) Uiso 1 1 d . . . . .

loop_
_atom_site_aniso_label
_atom_site_aniso_U_11
_atom_site_aniso_U_22
_atom_site_aniso_U_33
_atom_site_aniso_U_23
_atom_site_aniso_U_13
_atom_site_aniso_U_12
O1 0.033(2) 0.028(2) 0.037(2) -0.0025(18) -0.0021(18) 0.0048(18)
O2 0.041(3) 0.028(2) 0.052(3) 0.000(2) -0.017(2) -0.005(2)
N1 0.032(3) 0.029(3) 0.034(3) -0.007(2) 0.002(2) 0.000(2)
N2 0.034(3) 0.034(3) 0.052(4) -0.004(3) -0.005(3) -0.002(3)
C6 0.033(3) 0.030(3) 0.033(3) -0.003(3) -0.006(3) 0.001(3)
C8 0.037(3) 0.030(3) 0.035(3) -0.002(3) 0.004(3) 0.004(3)
C9 0.032(3) 0.031(3) 0.039(4) -0.005(3) -0.001(3) 0.000(3)
C1 0.039(3) 0.028(3) 0.032(3) 0.002(3) -0.002(3) -0.002(3)
C2 0.044(4) 0.034(3) 0.035(3) 0.000(3) 0.002(3) -0.002(3)
C5 0.047(4) 0.031(3) 0.031(3) 0.003(3) -0.004(3) -0.001(3)
C4 0.047(4) 0.034(4) 0.038(4) -0.006(3) -0.004(3) 0.006(3)
C7 0.041(4) 0.023(3) 0.046(4) 0.000(3) 0.000(3) 0.000(3)
C3 0.049(4) 0.043(4) 0.042(4) -0.007(3) 0.001(3) 0.005(3)
C11A 0.035(5) 0.031(4) 0.037(5) 0.000(4) 0.000(4) 0.002(4)
C13A 0.044(6) 0.048(6) 0.044(5) -0.012(5) 0.005(5) -0.003(4)
C14A 0.042(6) 0.042(6) 0.054(6) 0.004(5) -0.003(5) -0.006(4)
C11B 0.035(5) 0.031(4) 0.037(5) 0.000(4) 0.000(4) 0.002(4)
C13B 0.044(6) 0.048(6) 0.044(5) -0.012(5) 0.005(5) -0.003(4)
C14B 0.042(6) 0.042(6) 0.054(6) 0.004(5) -0.003(5) -0.006(4)

loop_
_atom_type_symbol
_atom_type_description
_atom_type_scat_dispersion_real
_atom_type_scat_dispersion_imag
_atom_type_scat_source
C C 0.0181 0.0091 'International Tables Vol C Tables 4.2.6.8 and 6.1.1.4'
H H 0.0000 0.0000 'International Tables Vol C Tables 4.2.6.8 and 6.1.1.4'
N N 0.0311 0.0180 'International Tables Vol C Tables 4.2.6.8 and 6.1.1.4'
O O 0.0492 0.0322 'International Tables Vol C Tables 4.2.6.8 and 6.1.1.4'

loop_
_geom_angle_atom_site_label_1
_geom_angle_atom_site_label_2
_geom_angle_atom_site_label_3
_geom_angle
_geom_angle_site_symmetry_1
_geom_angle_site_symmetry_3
_geom_angle_publ_flag
C8 O1 C7 117.4(5) . . ?
C9 N1 C8 120.4(5) . . ?
C9 N2 HN2A 114(5) . . ?
C9 N2 HN2B 118(6) . . ?
HN2A N2 HN2B 128(8) . . ?
C14B N4 C11B 122.5(10) . . ?
C13A N4 C14A 113.0(10) . . ?
C14B N4 C13B 116.9(10) . . ?
C11B N4 C13B 107.0(9) . . ?
C13A N4 C11A 116.4(9) . . ?
C14A N4 C11A 102.0(8) . . ?
C1 C6 C5 118.5(6) . . ?
C1 C6 C7 122.5(6) . . ?
C5 C6 C7 119.0(6) . . ?
O2 C8 N1 130.7(6) . . ?
O2 C8 O1 121.8(5) . . ?
N1 C8 O1 107.5(5) . . ?
N1 C9 N2 117.9(6) . . ?
N1 C9 N3B 122.9(7) . . ?
N2 C9 N3B 118.4(8) . . ?
N1 C9 N3A 123.6(7) . . ?
N2 C9 N3A 117.4(7) . . ?
C2 C1 C6 120.5(6) . . ?
C2 C1 H1 119.7 . . ?
C6 C1 H1 119.7 . . ?
C1 C2 C3 121.5(7) . . ?
C1 C2 H2 119.3 . . ?
C3 C2 H2 119.3 . . ?
C4 C5 C6 120.1(6) . . ?
C4 C5 H5 119.9 . . ?
C6 C5 H5 119.9 . . ?
C5 C4 C3 121.6(6) . . ?
C5 C4 H4 119.2 . . ?
C3 C4 H4 119.2 . . ?
O1 C7 C6 111.2(5) . . ?
O1 C7 H7A 109.4 . . ?
C6 C7 H7A 109.4 . . ?
O1 C7 H7B 109.4 . . ?
C6 C7 H7B 109.4 . . ?
H7A C7 H7B 108.0 . . ?
C2 C3 C4 117.8(7) . . ?
C2 C3 H3 121.1 . . ?
C4 C3 H3 121.1 . . ?
C10A N3A C9 125.9(11) . . ?
C10A N3A HN3 121(5) . . ?
C9 N3A HN3 105(5) . . ?
O3A C10A N3A 125.5(13) . . ?
O3A C10A C11A 119.8(12) . . ?
N3A C10A C11A 113.5(11) . . ?
C11A C12A H12A 109.5 . . ?
C11A C12A H12B 109.5 . . ?
H12A C12A H12B 109.5 . . ?
C11A C12A H12C 109.5 . . ?
H12A C12A H12C 109.5 . . ?
H12B C12A H12C 109.5 . . ?
C12A C11A C10A 112.5(11) . . ?
C12A C11A N4 116.2(10) . . ?
C10A C11A N4 104.2(9) . . ?
C12A C11A H11A 107.8 . . ?
C10A C11A H11A 107.8 . . ?
N4 C11A H11A 107.8 . . ?
N4 C13A H13A 109.5 . . ?
N4 C13A H13B 109.5 . . ?
H13A C13A H13B 109.5 . . ?
N4 C13A H13C 109.5 . . ?
H13A C13A H13C 109.5 . . ?
H13B C13A H13C 109.5 . . ?
N4 C14A H14A 109.5 . . ?
N4 C14A H14B 109.5 . . ?
H14A C14A H14B 109.5 . . ?
N4 C14A H14C 109.5 . . ?
H14A C14A H14C 109.5 . . ?
H14B C14A H14C 109.5 . . ?
O3B C10B N3B 123.7(13) . . ?
O3B C10B C11B 123.1(12) . . ?
N3B C10B C11B 113.2(11) . . ?
C9 N3B C10B 127.6(11) . . ?
C9 N3B HN3 111(5) . . ?
C10B N3B HN3 120(5) . . ?
N4 C11B C12B 112.7(11) . . ?
N4 C11B C10B 112.2(10) . . ?
C12B C11B C10B 111.7(12) . . ?
N4 C11B H11B 106.6 . . ?
C12B C11B H11B 106.6 . . ?
C10B C11B H11B 106.6 . . ?
N4 C13B H13D 109.5 . . ?
N4 C13B H13E 109.5 . . ?
H13D C13B H13E 109.5 . . ?
N4 C13B H13F 109.5 . . ?
H13D C13B H13F 109.5 . . ?
H13E C13B H13F 109.5 . . ?
N4 C14B H14D 109.5 . . ?
N4 C14B H14E 109.5 . . ?
H14D C14B H14E 109.5 . . ?
N4 C14B H14F 109.5 . . ?
H14D C14B H14F 109.5 . . ?
H14E C14B H14F 109.5 . . ?
C11B C12B H12D 109.5 . . ?
C11B C12B H12E 109.5 . . ?
H12D C12B H12E 109.5 . . ?
C11B C12B H12F 109.5 . . ?
H12D C12B H12F 109.5 . . ?
H12E C12B H12F 109.5 . . ?

loop_
_geom_bond_atom_site_label_1
_geom_bond_atom_site_label_2
_geom_bond_distance
_geom_bond_site_symmetry_2
_geom_bond_publ_flag
O1 C8 1.368(7) . ?
O1 C7 1.436(7) . ?
O2 C8 1.216(7) . ?
N1 C9 1.321(8) . ?
N1 C8 1.363(8) . ?
N2 C9 1.324(8) . ?
N2 HN2A 0.76(7) . ?
N2 HN2B 0.82(8) . ?
N4 C14B 1.264(16) . ?
N4 C13A 1.296(15) . ?
N4 C11B 1.484(14) . ?
N4 C14A 1.548(15) . ?
N4 C13B 1.551(14) . ?
N4 C11A 1.574(14) . ?
C6 C1 1.390(9) . ?
C6 C5 1.411(9) . ?
C6 C7 1.514(9) . ?
C9 N3B 1.365(13) . ?
C9 N3A 1.421(13) . ?
C1 C2 1.382(9) . ?
C1 H1 0.9500 . ?
C2 C3 1.377(9) . ?
C2 H2 0.9500 . ?
C5 C4 1.361(10) . ?
C5 H5 0.9500 . ?
C4 C3 1.409(10) . ?
C4 H4 0.9500 . ?
C7 H7A 0.9900 . ?
C7 H7B 0.9900 . ?
C3 H3 0.9500 . ?
N3A C10A 1.370(17) . ?
N3A HN3 0.89(8) . ?
O3A C10A 1.206(16) . ?
C10A C11A 1.540(17) . ?
C12A C11A 1.487(19) . ?
C12A H12A 0.9800 . ?
C12A H12B 0.9800 . ?
C12A H12C 0.9800 . ?
C11A H11A 1.0000 . ?
C13A H13A 0.9800 . ?
C13A H13B 0.9800 . ?
C13A H13C 0.9800 . ?
C14A H14A 0.9800 . ?
C14A H14B 0.9800 . ?
C14A H14C 0.9800 . ?
O3B C10B 1.198(16) . ?
C10B N3B 1.395(18) . ?
C10B C11B 1.516(17) . ?
N3B HN3 0.86(8) . ?
C11B C12B 1.508(19) . ?
C11B H11B 1.0000 . ?
C13B H13D 0.9800 . ?
C13B H13E 0.9800 . ?
C13B H13F 0.9800 . ?
C14B H14D 0.9800 . ?
C14B H14E 0.9800 . ?
C14B H14F 0.9800 . ?
C12B H12D 0.9800 . ?
C12B H12E 0.9800 . ?
C12B H12F 0.9800 . ?
